data_7056596
loop_
_publ_author_name
'Zhang, Mei-Li'
'Wang, Ji-Jiang'
'Ma, Zhen-Zhen'
'Qiao, Lei'

_publ_section_title
;
 Color tunable entangled coordination polymers based on long flexible
 bis(imidazole) ligands and phenylenediacetate
;
_journal_name_full 'New J. Chem.'
_journal_paper_doi 10.1039/C7NJ00645D
_journal_year 2017
_chemical_absolute_configuration unk
_chemical_formula_moiety '0.25(C120 H104 N16 O16 Zn4)'
_chemical_formula_sum 'C30 H26 N4 O4 Zn'
_chemical_formula_weight 571.96
_chemical_name_systematic
;
 ?
;
_space_group_crystal_system orthorhombic
_space_group_IT_number 24
_space_group_name_Hall 'I 2b 2c'
_space_group_name_H-M_alt 'I 21 21 21'
_symmetry_Int_Tables_number 24
_symmetry_space_group_name_Hall 'I 2b 2c'
_symmetry_space_group_name_H-M 'I 21 21 21'
_atom_sites_solution_primary direct
_audit_creation_date 2017-06-06
_audit_creation_method
;
Olex2 1.2
(compiled 2017.03.28 svn.r3405 for OlexSys, GUI svn.r5337)
;
_audit_update_record
;
2017-09-12 deposited with the CCDC.
2017-09-12 downloaded from the CCDC.
;
_cell_angle_alpha 90
_cell_angle_beta 90
_cell_angle_gamma 90
_cell_formula_units_Z 4
_cell_length_a 12.5644(19)
_cell_length_b 14.395(2)
_cell_length_c 15.500(2)
_cell_measurement_reflns_used 3990
_cell_measurement_temperature 296(2)
_cell_measurement_theta_max 26.04
_cell_measurement_theta_min 2.83
_cell_volume 2803.4(7)
_computing_cell_refinement 'Bruker SMART'
_computing_data_collection 'Bruker SMART'
_computing_data_reduction 'Bruker SAINT'
_computing_molecular_graphics 'Olex2 (Dolomanov et al., 2009)'
_computing_publication_material 'Olex2 (Dolomanov et al., 2009)'
_computing_structure_refinement 'olex2.refine (Bourhis et al., 2015)'
_computing_structure_solution 'SIR2004 (Burla et al., 2007)'
_diffrn_ambient_temperature 296.15
_diffrn_measured_fraction_theta_full 0.9966
_diffrn_measured_fraction_theta_max 0.9966
_diffrn_measurement_device_type 'CCD area detector'
_diffrn_measurement_method 'phi and omega scans'
_diffrn_radiation_monochromator graphite
_diffrn_radiation_type 'Mo K\a'
_diffrn_radiation_wavelength 0.71073
_diffrn_reflns_av_R_equivalents 0.0163
_diffrn_reflns_av_unetI/netI 0.0336
_diffrn_reflns_limit_h_max 15
_diffrn_reflns_limit_h_min -15
_diffrn_reflns_limit_k_max 17
_diffrn_reflns_limit_k_min -15
_diffrn_reflns_limit_l_max 16
_diffrn_reflns_limit_l_min -19
_diffrn_reflns_number 7865
_diffrn_reflns_theta_full 25.4991
_diffrn_reflns_theta_max 25.50
_diffrn_reflns_theta_min 1.93
_exptl_absorpt_coefficient_mu 0.918
_exptl_absorpt_correction_T_max 0.7964
_exptl_absorpt_correction_T_min 0.7832
_exptl_absorpt_correction_type none
_exptl_crystal_colour colorless
_exptl_crystal_density_diffrn 1.3550
_exptl_crystal_density_method none
_exptl_crystal_description block
_exptl_crystal_F_000 1185.7150
_exptl_crystal_size_max 0.28
_exptl_crystal_size_mid 0.28
_exptl_crystal_size_min 0.26
_refine_diff_density_max 0.5668
_refine_diff_density_min -0.3297
_refine_diff_density_rms 0.0491
_refine_ls_abs_structure_details 'Flack, H. D. (1983). Acta Cryst. A39, 876-881.'
_refine_ls_abs_structure_Flack 0.015(19)
_refine_ls_d_res_high 0.8255
_refine_ls_d_res_low 10.5479
_refine_ls_goodness_of_fit_ref 1.0147
_refine_ls_hydrogen_treatment constr
_refine_ls_matrix_type full
_refine_ls_number_constraints 24
_refine_ls_number_parameters 177
_refine_ls_number_reflns 2610
_refine_ls_number_restraints 0
_refine_ls_restrained_S_all 1.0147
_refine_ls_R_factor_all 0.0402
_refine_ls_R_factor_gt 0.0368
_refine_ls_shift/su_max 0.0004
_refine_ls_shift/su_mean 0.0001
_refine_ls_structure_factor_coef Fsqd
_refine_ls_weighting_details 'w=1/[\s^2^(Fo^2^)+(0.0544P)^2^+2.1319P] where P=(Fo^2^+2Fc^2^)/3'
_refine_ls_weighting_scheme calc
_refine_ls_wR_factor_gt 0.0972
_refine_ls_wR_factor_ref 0.0999
_reflns_Friedel_coverage 0.994
_reflns_limit_h_max 15
_reflns_limit_h_min -15
_reflns_limit_k_max 17
_reflns_limit_k_min -17
_reflns_limit_l_max 18
_reflns_limit_l_min -18
_reflns_number_gt 2423
_reflns_number_total 2610
_reflns_threshold_expression I>=2u(I)
_cod_data_source_file c7nj00645d2.cif
_cod_data_source_block 6
_cod_original_sg_symbol_Hall ' I 2b 2c'
_cod_database_code 7056596
_olex2_refinement_description
;
1. Fixed Uiso
 At 1.2 times of:
  All C(H) groups, All C(H,H) groups
2.a Secondary CH2 refined with riding coordinates:
 C4(H4a,H4b), C12(H12a,H12b)
2.b Aromatic/amide H refined with riding coordinates:
 C1(H1), C9(H9), C7(H7), C2(H2), C10(H10), C6(H6), C3(H3), C14(H14), C15(H15)
;
_olex2_submission_special_instructions 'No special instructions were received'

loop_
_space_group_symop_id
_space_group_symop_operation_xyz
1 x,y,z
2 x,-y,-z+1/2
3 -x+1/2,y,-z
4 -x,-y+1/2,z
5 x+1/2,y+1/2,z+1/2
6 x+1/2,-y+1/2,-z+1
7 -x+1,y+1/2,-z+1/2
8 -x+1/2,-y+1,z+1/2

loop_
_atom_site_label
_atom_site_type_symbol
_atom_site_fract_x
_atom_site_fract_y
_atom_site_fract_z
_atom_site_U_iso_or_equiv
_atom_site_adp_type
_atom_site_occupancy
_atom_site_site_symmetry_order
_atom_site_refinement_flags_posn
_atom_site_refinement_flags_adp
_atom_site_refinement_flags_occupancy
Zn1 Zn 1.0 0.25 0.29297(3) 0.05110(16) Uani 1.000000 2 S T P
N1 N 1.06516(19) 0.15367(18) 0.21416(16) 0.0495(5) Uani 1.000000 1 . . .
C1 C 1.0163(3) 0.0855(2) 0.17538(18) 0.0522(8) Uani 1.000000 1 . . .
H1 H 0.9443(3) 0.0723(2) 0.18166(18) 0.0626(9) Uiso 1.000000 1 R . .
N2 N 1.0826(2) 0.03709(18) 0.12573(17) 0.0557(7) Uani 1.000000 1 . . .
C8 C 1.0624(2) -0.0061(2) -0.2023(2) 0.0571(8) Uani 1.000000 1 . . .
C5 C 1.0617(3) -0.0278(2) -0.0219(2) 0.0583(8) Uani 1.000000 1 . . .
O1 O 0.8875(3) 0.2237(2) 0.3808(2) 0.1040(11) Uani 1.000000 1 . . .
C11 C 0.8134(4) 0.1754(3) 0.3515(3) 0.0760(11) Uani 1.000000 1 . . .
C13 C 0.7407(3) 0.0572(3) 0.4564(3) 0.0719(11) Uani 1.000000 1 . . .
C9 C 1.0892(3) -0.0890(3) -0.1643(2) 0.0664(10) Uani 1.000000 1 . . .
H9 H 1.1084(3) -0.1390(3) -0.1990(2) 0.0797(11) Uiso 1.000000 1 R . .
C4 C 1.0555(4) -0.0448(3) 0.0743(2) 0.0783(12) Uani 1.000000 1 . . .
H4a H 1.1037(4) -0.0950(3) 0.0893(2) 0.0940(15) Uiso 1.000000 1 R . .
H4b H 0.9839(4) -0.0646(3) 0.0889(2) 0.0940(15) Uiso 1.000000 1 R . .
C7 C 1.0342(3) 0.0665(3) -0.1477(2) 0.0667(10) Uani 1.000000 1 . . .
H7 H 1.0146(3) 0.1235(3) -0.1711(2) 0.0801(12) Uiso 1.000000 1 R . .
C2 C 1.1685(3) 0.1492(3) 0.1875(3) 0.0707(10) Uani 1.000000 1 . . .
H2 H 1.2228(3) 0.1892(3) 0.2044(3) 0.0848(12) Uiso 1.000000 1 R . .
C10 C 1.0884(3) -0.0998(3) -0.0753(2) 0.0664(10) Uani 1.000000 1 . . .
H10 H 1.1063(3) -0.1571(3) -0.0516(2) 0.0797(11) Uiso 1.000000 1 R . .
C6 C 1.0348(3) 0.0551(3) -0.0590(2) 0.0716(11) Uani 1.000000 1 . . .
H6 H 1.0165(3) 0.1049(3) -0.0238(2) 0.0859(14) Uiso 1.000000 1 R . .
C12 C 0.7215(4) 0.1460(4) 0.4051(4) 0.0988(17) Uani 1.000000 1 . . .
H12a H 0.7041(4) 0.1956(4) 0.4450(4) 0.119(2) Uiso 1.000000 1 R . .
H12b H 0.6604(4) 0.1367(4) 0.3678(4) 0.119(2) Uiso 1.000000 1 R . .
C3 C 1.1792(3) 0.0769(3) 0.1325(3) 0.0756(11) Uani 1.000000 1 . . .
H3 H 1.2412(3) 0.0582(3) 0.1047(3) 0.0907(13) Uiso 1.000000 1 R . .
O2 O 0.8230(4) 0.1474(3) 0.2789(3) 0.155(2) Uani 1.000000 1 . . .
C14 C 0.7331(4) -0.0266(4) 0.4119(4) 0.0982(16) Uani 1.000000 1 . . .
H14 H 0.7206(4) -0.0271(4) 0.3528(4) 0.1178(19) Uiso 1.000000 1 R . .
C15 C 0.7445(6) -0.1088(4) 0.4566(4) 0.127(3) Uani 1.000000 1 . . .
H15 H 0.7446(6) -0.1648(4) 0.4267(4) 0.152(3) Uiso 1.000000 1 R . .

loop_
_atom_site_aniso_label
_atom_site_aniso_U_11
_atom_site_aniso_U_22
_atom_site_aniso_U_33
_atom_site_aniso_U_12
_atom_site_aniso_U_13
_atom_site_aniso_U_23
Zn1 0.0626(3) 0.0556(3) 0.0351(2) 0.0097(3) -0.000000 0.000000
N1 0.0526(14) 0.0567(14) 0.0394(13) 0.0061(11) -0.0012(12) -0.0013(12)
C1 0.057(2) 0.0607(16) 0.0386(13) -0.0017(16) 0.0059(14) -0.0028(12)
N2 0.0768(18) 0.0499(14) 0.0406(14) 0.0018(13) 0.0105(13) 0.0000(11)
C8 0.0513(16) 0.073(2) 0.0475(18) 0.0027(14) 0.0033(15) -0.0119(17)
C5 0.073(2) 0.0555(18) 0.0461(18) -0.0051(16) 0.0162(16) -0.0069(14)
O1 0.128(3) 0.110(3) 0.0744(19) 0.003(2) 0.009(2) 0.0171(18)
C11 0.078(3) 0.070(2) 0.080(3) 0.003(2) 0.016(2) 0.022(2)
C13 0.065(2) 0.067(2) 0.083(3) 0.0018(18) 0.044(2) 0.0018(19)
C9 0.083(3) 0.065(2) 0.051(2) 0.0008(18) 0.0101(18) -0.0182(16)
C4 0.129(4) 0.055(2) 0.050(2) -0.012(2) 0.021(2) -0.0094(17)
C7 0.079(3) 0.067(2) 0.0545(19) 0.0144(16) 0.0044(15) -0.0083(16)
C2 0.0529(18) 0.091(3) 0.068(2) 0.0036(18) 0.0001(16) -0.018(2)
C10 0.090(3) 0.0574(19) 0.052(2) 0.0026(18) 0.0092(18) -0.0053(16)
C6 0.093(3) 0.069(2) 0.0524(19) 0.0131(18) 0.0153(17) -0.0138(17)
C12 0.081(3) 0.107(3) 0.109(4) 0.026(3) 0.049(3) 0.033(3)
C3 0.064(2) 0.094(3) 0.068(2) 0.020(2) 0.0040(18) -0.015(2)
O2 0.206(5) 0.124(3) 0.133(4) -0.037(3) 0.114(4) -0.020(3)
C14 0.096(3) 0.104(4) 0.094(4) -0.006(3) 0.043(3) -0.023(3)
C15 0.127(4) 0.069(3) 0.183(7) -0.012(3) 0.074(6) -0.035(3)

loop_
_atom_type_symbol
_atom_type_scat_dispersion_real
_atom_type_scat_dispersion_imag
_atom_type_scat_Cromer_Mann_a1
_atom_type_scat_Cromer_Mann_a2
_atom_type_scat_Cromer_Mann_a3
_atom_type_scat_Cromer_Mann_a4
_atom_type_scat_Cromer_Mann_b1
_atom_type_scat_Cromer_Mann_b2
_atom_type_scat_Cromer_Mann_b3
_atom_type_scat_Cromer_Mann_b4
_atom_type_scat_Cromer_Mann_c
_atom_type_scat_source
_atom_type_scat_dispersion_source
H 0.00000 0.00000 0.49300 0.32291 0.14019 0.04081 10.51090 26.12570 3.14236 57.79970 0.0030380000826 'International Tables Volume C Table 6.1.1.4 (pp. 500-502)' 'Henke, Gullikson and Davis, At. Data and Nucl. Data Tables, 1993, 54, 2'
C 0.00347 0.00161 2.31000 1.02000 1.58860 0.86500 20.84390 10.20750 0.56870 51.65120 0.215599998832 'International Tables Volume C Table 6.1.1.4 (pp. 500-502)' 'Henke, Gullikson and Davis, At. Data and Nucl. Data Tables, 1993, 54, 2'
Zn 0.31207 1.46666 14.07430 7.03180 5.16520 2.41000 3.26550 0.23330 10.31630 58.70970 1.30410003662 'International Tables Volume C Table 6.1.1.4 (pp. 500-502)' 'Henke, Gullikson and Davis, At. Data and Nucl. Data Tables, 1993, 54, 2'
O 0.01158 0.00611 3.04850 2.28680 1.54630 0.86700 13.27710 5.70110 0.32390 32.90890 0.250800013542 'International Tables Volume C Table 6.1.1.4 (pp. 500-502)' 'Henke, Gullikson and Davis, At. Data and Nucl. Data Tables, 1993, 54, 2'
N 0.00653 0.00323 12.21260 3.13220 2.01250 1.16630 0.00570 9.89330 28.99750 0.58260 -11.5290002823 'International Tables Volume C Table 6.1.1.4 (pp. 500-502)' 'Henke, Gullikson and Davis, At. Data and Nucl. Data Tables, 1993, 54, 2'

loop_
_geom_angle_atom_site_label_1
_geom_angle_atom_site_label_2
_geom_angle_atom_site_label_3
_geom_angle
_geom_angle_site_symmetry_1
_geom_angle_site_symmetry_3
N1 Zn1 N1 105.63(14) 4_755 .
O1 Zn1 N1 104.79(12) 4_755 .
O1 Zn1 N1 124.62(13) 4_755 4_755
O1 Zn1 N1 124.62(13) . .
O1 Zn1 N1 104.79(12) . 4_755
O1 Zn1 O1 94.1(2) . 4_755
C1 N1 Zn1 127.2(2) . .
C2 N1 Zn1 126.9(2) . .
C2 N1 C1 105.8(3) . .
H1 C1 N1 124.25(19) . .
N2 C1 N1 111.5(3) . .
N2 C1 H1 124.25(19) . .
C4 N2 C1 126.3(3) . .
C3 N2 C1 107.2(3) . .
C3 N2 C4 126.5(3) . .
C7 C8 C9 117.0(3) . .
C10 C5 C4 119.1(3) . .
C6 C5 C4 122.9(3) . .
C6 C5 C10 117.9(3) . .
C11 O1 Zn1 112.6(3) . 4_755
C12 C11 O1 122.4(5) . .
O2 C11 O1 116.9(5) . .
O2 C11 C12 120.4(5) . .
C14 C13 C12 117.2(5) . .
H9 C9 C8 119.29(19) . .
C10 C9 C8 121.4(3) . .
C10 C9 H9 119.3(2) . .
C5 C4 N2 113.3(3) . .
H4a C4 N2 108.9(2) . .
H4a C4 C5 108.9(2) . .
H4b C4 N2 108.9(2) . .
H4b C4 C5 108.9(2) . .
H4b C4 H4a 107.7 . .
H7 C7 C8 119.5(2) . .
C6 C7 C8 120.9(4) . .
C6 C7 H7 119.5(2) . .
H2 C2 N1 125.6(2) . .
C3 C2 N1 108.7(4) . .
C3 C2 H2 125.6(2) . .
C9 C10 C5 121.2(4) . .
H10 C10 C5 119.4(2) . .
H10 C10 C9 119.4(2) . .
C7 C6 C5 121.5(3) . .
H6 C6 C5 119.3(2) . .
H6 C6 C7 119.3(2) . .
C13 C12 C11 114.1(3) . .
H12a C12 C11 108.7(3) . .
H12a C12 C13 108.7(3) . .
H12b C12 C11 108.7(3) . .
H12b C12 C13 108.7(3) . .
H12b C12 H12a 107.6 . .
C2 C3 N2 106.7(3) . .
H3 C3 N2 126.6(2) . .
H3 C3 C2 126.6(2) . .
H14 C14 C13 120.4(3) . .
C15 C14 C13 119.2(5) . .
C15 C14 H14 120.4(3) . .
C15 C15 C14 120.7(3) 3_656 .
H15 C15 C14 119.7(3) . .

loop_
_geom_bond_atom_site_label_1
_geom_bond_atom_site_label_2
_geom_bond_distance
_geom_bond_site_symmetry_2
Zn1 N1 2.021(3) .
Zn1 N1 2.021(3) 4_755
Zn1 O1 1.999(3) 4_755
Zn1 O1 1.999(3) .
N1 C1 1.304(4) .
N1 C2 1.365(5) .
C1 H1 0.9300 .
C1 N2 1.330(4) .
N2 C4 1.463(4) .
N2 C3 1.346(5) .
C8 C8 1.488(7) 2_554
C8 C9 1.374(5) .
C8 C7 1.390(5) .
C5 C4 1.513(5) .
C5 C10 1.368(5) .
C5 C6 1.367(5) .
O1 C11 1.247(6) .
C11 C12 1.484(6) .
C11 O2 1.202(6) .
C13 C13 1.373(9) 3_656
C13 C12 1.524(6) .
C13 C14 1.393(6) .
C9 H9 0.9300 .
C9 C10 1.388(5) .
C4 H4a 0.9700 .
C4 H4b 0.9700 .
C7 H7 0.9300 .
C7 C6 1.385(5) .
C2 H2 0.9300 .
C2 C3 1.352(6) .
C10 H10 0.9300 .
C6 H6 0.9300 .
C12 H12a 0.9700 .
C12 H12b 0.9700 .
C3 H3 0.9300 .
C14 H14 0.9300 .
C14 C15 1.378(8) .
C15 C15 1.353(14) 3_656
C15 H15 0.9300 .
